data_7218210
loop_
_publ_author_name
'Luo, Geng-Geng'
'Fang, Kai'
'Wu, Ji-Huai'
'Dai, Jing-Cao'
'Zhao, Qing-Hua'

_publ_section_title
;
 Noble-metal-free BODIPY-cobaloxime photocatalysts for
 visible-light-driven hydrogen production.
;
_journal_issue 43
_journal_name_full 'Physical chemistry chemical physics : PCCP'
_journal_page_first 23884
_journal_page_last 23894
_journal_paper_doi 10.1039/c4cp03343d
_journal_volume 16
_journal_year 2014
_chemical_formula_sum 'C26 H30 B Cl Co F2 I2 N7 O4'
_chemical_formula_weight 901.56
_chemical_name_systematic
; 
 ? 
;
_space_group_IT_number 14
_symmetry_cell_setting monoclinic
_symmetry_space_group_name_Hall '-P 2yn'
_symmetry_space_group_name_H-M 'P 1 21/n 1'
_atom_sites_solution_hydrogens geom
_atom_sites_solution_primary direct
_atom_sites_solution_secondary difmap
_audit_creation_method SHELXL-97
_cell_angle_alpha 90.00
_cell_angle_beta 92.9690(10)
_cell_angle_gamma 90.00
_cell_formula_units_Z 4
_cell_length_a 8.6580(3)
_cell_length_b 13.6093(5)
_cell_length_c 30.6990(13)
_cell_measurement_temperature 293(2)
_cell_volume 3612.4(2)
_computing_structure_refinement 'SHELXL-97 (Sheldrick, 1997)'
_computing_structure_solution 'SHELXS-97 (Sheldrick, 1990)'
_diffrn_ambient_temperature 293(2)
_diffrn_measured_fraction_theta_full 0.997
_diffrn_measured_fraction_theta_max 0.997
_diffrn_radiation_monochromator graphite
_diffrn_radiation_source 'fine-focus sealed tube'
_diffrn_radiation_type MoK\a
_diffrn_radiation_wavelength 0.71073
_diffrn_reflns_av_R_equivalents 0.0650
_diffrn_reflns_av_sigmaI/netI 0.0503
_diffrn_reflns_limit_h_max 9
_diffrn_reflns_limit_h_min -10
_diffrn_reflns_limit_k_max 15
_diffrn_reflns_limit_k_min -16
_diffrn_reflns_limit_l_max 36
_diffrn_reflns_limit_l_min -36
_diffrn_reflns_number 27213
_diffrn_reflns_theta_full 25.00
_diffrn_reflns_theta_max 25.00
_diffrn_reflns_theta_min 3.01
_exptl_absorpt_coefficient_mu 2.308
_exptl_crystal_density_diffrn 1.658
_exptl_crystal_density_method 'not measured'
_exptl_crystal_F_000 1760
_refine_diff_density_max 2.096
_refine_diff_density_min -1.117
_refine_diff_density_rms 0.161
_refine_ls_extinction_method none
_refine_ls_goodness_of_fit_ref 1.049
_refine_ls_hydrogen_treatment mixed
_refine_ls_matrix_type full
_refine_ls_number_parameters 451
_refine_ls_number_reflns 6349
_refine_ls_number_restraints 43
_refine_ls_restrained_S_all 1.060
_refine_ls_R_factor_all 0.0864
_refine_ls_R_factor_gt 0.0612
_refine_ls_shift/su_max 0.072
_refine_ls_shift/su_mean 0.002
_refine_ls_structure_factor_coef Fsqd
_refine_ls_weighting_details 'calc w=1/[\s^2^(Fo^2^)+(0.1045P)^2^+16.5415P] where P=(Fo^2^+2Fc^2^)/3'
_refine_ls_weighting_scheme calc
_refine_ls_wR_factor_gt 0.1669
_refine_ls_wR_factor_ref 0.1995
_reflns_number_gt 4683
_reflns_number_total 6349
_reflns_threshold_expression >2sigma(I)
_cod_data_source_file c4cp03343d2.cif
_cod_data_source_block Co-B2
_cod_depositor_comments 'Adding full bibliography for 7218206--7218211.cif.'
_cod_original_sg_symbol_H-M P21/n
_cod_database_code 7218210

loop_
_symmetry_equiv_pos_as_xyz
'x, y, z'
'-x+1/2, y+1/2, -z+1/2'
'-x, -y, -z'
'x-1/2, -y-1/2, z-1/2'

loop_
_atom_site_label
_atom_site_type_symbol
_atom_site_fract_x
_atom_site_fract_y
_atom_site_fract_z
_atom_site_U_iso_or_equiv
_atom_site_adp_type
_atom_site_occupancy
_atom_site_symmetry_multiplicity
_atom_site_calc_flag
_atom_site_refinement_flags
Co1 Co 0.42582(10) 0.92405(6) 0.21578(3) 0.0222(2) Uani 1 1 d .
Cl1 Cl 0.2283(2) 0.92234(13) 0.25955(6) 0.0331(4) Uani 1 1 d .
I1 I 1.01350(10) 1.39684(5) 0.10537(3) 0.0730(3) Uani 1 1 d .
I2 I 1.15614(10) 0.62781(5) 0.02666(3) 0.0714(3) Uani 1 1 d .
C1 C 0.3267(11) 1.2109(6) 0.1769(3) 0.048(2) Uani 1 1 d .
H1A H 0.2563 1.1950 0.1527 0.072 Uiso 1 1 calc R
H1B H 0.4137 1.2460 0.1665 0.072 Uiso 1 1 calc R
H1C H 0.2750 1.2511 0.1973 0.072 Uiso 1 1 calc R
C2 C 0.3810(8) 1.1191(5) 0.1987(2) 0.0279(15) Uani 1 1 d .
C3 C 0.4907(9) 1.1158(5) 0.2374(2) 0.0313(16) Uani 1 1 d .
C4 C 0.5528(9) 1.2053(6) 0.2589(3) 0.0415(19) Uani 1 1 d .
H4A H 0.6212 1.1873 0.2832 0.062 Uiso 1 1 calc R
H4B H 0.4690 1.2438 0.2691 0.062 Uiso 1 1 calc R
H4C H 0.6085 1.2431 0.2385 0.062 Uiso 1 1 calc R
C5 C 0.3612(8) 0.7336(5) 0.1941(3) 0.0328(17) Uani 1 1 d .
C6 C 0.2856(10) 0.6471(6) 0.1722(3) 0.044(2) Uani 1 1 d .
H6A H 0.2169 0.6691 0.1487 0.065 Uiso 1 1 calc R
H6B H 0.2281 0.6113 0.1929 0.065 Uiso 1 1 calc R
H6C H 0.3633 0.6051 0.1609 0.065 Uiso 1 1 calc R
C7 C 0.4752(8) 0.7288(5) 0.2318(2) 0.0278(15) Uani 1 1 d .
C8 C 0.5312(10) 0.6342(5) 0.2521(3) 0.0409(19) Uani 1 1 d .
H8A H 0.6038 0.6481 0.2760 0.061 Uiso 1 1 calc R
H8B H 0.5807 0.5955 0.2307 0.061 Uiso 1 1 calc R
H8C H 0.4450 0.5985 0.2625 0.061 Uiso 1 1 calc R
C9 C 0.7446(8) 0.9304(5) 0.1908(2) 0.0295(16) Uani 1 1 d .
H9 H 0.7682 0.9197 0.2203 0.035 Uiso 1 1 calc R
C10 C 0.8636(8) 0.9477(5) 0.1634(2) 0.0301(16) Uani 1 1 d .
H10 H 0.9656 0.9499 0.1745 0.036 Uiso 1 1 calc R
C11 C 0.8289(8) 0.9617(5) 0.1192(2) 0.0273(15) Uani 1 1 d .
C12 C 0.6771(8) 0.9559(6) 0.1036(2) 0.0306(16) Uani 1 1 d .
H12 H 0.6516 0.9627 0.0740 0.037 Uiso 1 1 calc R
C13 C 0.5622(8) 0.9397(6) 0.1331(2) 0.0287(15) Uani 1 1 d .
H13 H 0.4596 0.9366 0.1225 0.034 Uiso 1 1 calc R
C14 C 0.9547(8) 0.9885(6) 0.0894(2) 0.0295(16) Uani 1 1 d .
C15 C 1.0352(8) 0.9133(6) 0.0699(2) 0.0306(16) Uani 1 1 d .
C16 C 1.0123(8) 0.8102(6) 0.0692(2) 0.0363(18) Uani 1 1 d .
C17 C 0.8968(10) 0.7498(7) 0.0918(3) 0.050(2) Uani 1 1 d .
H17A H 0.9116 0.6817 0.0851 0.075 Uiso 1 1 calc R
H17B H 0.7943 0.7695 0.0820 0.075 Uiso 1 1 calc R
H17C H 0.9104 0.7595 0.1227 0.075 Uiso 1 1 calc R
C18 C 1.1244(9) 0.7739(6) 0.0428(3) 0.0388(18) Uani 1 1 d .
C19 C 1.2147(9) 0.8514(7) 0.0288(3) 0.0412(19) Uani 1 1 d .
C20 C 1.3501(10) 0.8468(8) 0.0010(3) 0.057(2) Uani 1 1 d .
H20A H 1.3681 0.7798 -0.0071 0.085 Uiso 1 1 calc R
H20B H 1.4398 0.8719 0.0170 0.085 Uiso 1 1 calc R
H20C H 1.3299 0.8856 -0.0248 0.085 Uiso 1 1 calc R
C21 C 1.1380(10) 1.2114(7) 0.0623(3) 0.044(2) Uani 1 1 d .
C22 C 1.2626(12) 1.2636(8) 0.0397(4) 0.065(3) Uani 1 1 d .
H22A H 1.2562 1.3328 0.0453 0.098 Uiso 1 1 calc R
H22B H 1.2501 1.2521 0.0089 0.098 Uiso 1 1 calc R
H22C H 1.3616 1.2394 0.0504 0.098 Uiso 1 1 calc R
C23 C 1.0232(10) 1.2516(6) 0.0873(3) 0.0422(19) Uani 1 1 d .
C24 C 0.9284(9) 1.1753(6) 0.1018(2) 0.0338(17) Uani 1 1 d .
C25 C 0.7901(10) 1.1885(6) 0.1279(3) 0.045(2) Uani 1 1 d .
H25A H 0.7794 1.2567 0.1352 0.067 Uiso 1 1 calc R
H25B H 0.8021 1.1504 0.1542 0.067 Uiso 1 1 calc R
H25C H 0.6996 1.1670 0.1113 0.067 Uiso 1 1 calc R
C26 C 0.9923(8) 1.0871(6) 0.0840(2) 0.0317(16) Uani 1 1 d .
N1 N 1.1181(7) 1.1118(5) 0.0599(2) 0.0385(16) Uani 1 1 d .
N2 N 1.1602(6) 0.9354(5) 0.0446(2) 0.0334(14) Uani 1 1 d .
N3 N 0.5941(6) 0.9286(4) 0.17577(17) 0.0238(12) Uani 1 1 d .
N4 N 0.5229(7) 1.0265(4) 0.24941(18) 0.0274(13) Uani 1 1 d .
N5 N 0.3333(6) 1.0329(4) 0.18609(19) 0.0284(13) Uani 1 1 d .
N6 N 0.5159(6) 0.8151(4) 0.24541(18) 0.0259(13) Uani 1 1 d .
N7 N 0.3274(6) 0.8219(4) 0.18274(18) 0.0242(12) Uani 1 1 d .
O1 O 0.6172(6) 1.0091(4) 0.28454(15) 0.0316(11) Uani 1 1 d .
H1 H 0.6224 0.9468 0.2851 0.038 Uiso 1 1 d R
O2 O 0.2284(5) 1.0213(4) 0.15266(15) 0.0320(12) Uani 1 1 d .
O3 O 0.6168(6) 0.8255(4) 0.28003(15) 0.0318(11) Uani 1 1 d .
O4 O 0.2226(5) 0.8398(4) 0.14968(15) 0.0330(12) Uani 1 1 d .
H4 H 0.2193 0.9022 0.1488 0.040 Uiso 1 1 d R
B1 B 1.2300(10) 1.0404(7) 0.0391(3) 0.038(2) Uani 1 1 d .
F1 F 1.2379(5) 1.0604(4) -0.00549(14) 0.0466(12) Uani 1 1 d .
F2 F 1.3758(5) 1.0456(4) 0.05894(15) 0.0453(12) Uani 1 1 d .
N8 N 0.6235(17) 0.5620(13) 0.0455(5) 0.064(3) Uani 0.50 1 d PDU
N8A N 0.5584(16) 0.4388(11) 0.1490(5) 0.059(3) Uani 0.50 1 d PDU
C28A C 0.647(2) 0.5642(18) 0.1324(5) 0.070(3) Uani 0.50 1 d PDU
C27 C 0.5307(17) 0.4358(14) 0.1123(6) 0.064(3) Uani 0.50 1 d PDU
C27A C 0.604(2) 0.5735(17) 0.0816(6) 0.070(3) Uani 0.50 1 d PDU
C28 C 0.550(2) 0.4708(16) 0.0635(5) 0.070(3) Uani 0.50 1 d PDU

loop_
_atom_site_aniso_label
_atom_site_aniso_U_11
_atom_site_aniso_U_22
_atom_site_aniso_U_33
_atom_site_aniso_U_23
_atom_site_aniso_U_13
_atom_site_aniso_U_12
Co1 0.0197(5) 0.0234(5) 0.0235(5) 0.0023(4) 0.0023(4) 0.0009(4)
Cl1 0.0293(9) 0.0324(9) 0.0389(10) 0.0021(7) 0.0146(8) 0.0010(7)
I1 0.1047(6) 0.0435(4) 0.0718(5) 0.0008(3) 0.0136(4) -0.0073(4)
I2 0.0893(6) 0.0534(4) 0.0730(5) -0.0083(3) 0.0174(4) 0.0207(4)
C1 0.065(6) 0.030(4) 0.049(5) 0.012(4) 0.005(4) 0.009(4)
C2 0.025(4) 0.027(4) 0.032(4) 0.002(3) 0.007(3) -0.001(3)
C3 0.034(4) 0.027(4) 0.032(4) -0.001(3) 0.008(3) 0.001(3)
C4 0.036(4) 0.030(4) 0.060(5) 0.002(4) 0.006(4) 0.000(3)
C5 0.028(4) 0.026(4) 0.044(4) -0.001(3) 0.003(3) 0.000(3)
C6 0.054(5) 0.036(4) 0.040(5) -0.009(4) -0.004(4) -0.001(4)
C7 0.025(3) 0.029(4) 0.028(4) 0.004(3) -0.005(3) 0.001(3)
C8 0.043(5) 0.027(4) 0.052(5) 0.000(4) 0.000(4) 0.001(3)
C9 0.024(4) 0.039(4) 0.026(4) 0.006(3) -0.003(3) 0.008(3)
C10 0.018(3) 0.039(4) 0.034(4) 0.002(3) 0.010(3) 0.001(3)
C11 0.024(4) 0.035(4) 0.023(4) 0.003(3) 0.011(3) 0.001(3)
C12 0.023(4) 0.044(4) 0.024(4) 0.001(3) 0.003(3) -0.002(3)
C13 0.018(3) 0.043(4) 0.024(4) 0.002(3) -0.003(3) -0.002(3)
C14 0.022(3) 0.044(4) 0.022(4) 0.003(3) -0.004(3) -0.001(3)
C15 0.022(3) 0.045(4) 0.024(4) 0.005(3) -0.003(3) 0.004(3)
C16 0.030(4) 0.051(5) 0.028(4) 0.001(3) 0.000(3) 0.001(4)
C17 0.044(5) 0.048(5) 0.058(6) -0.005(4) 0.013(4) -0.008(4)
C18 0.042(4) 0.038(4) 0.037(4) -0.001(4) 0.009(4) 0.006(4)
C19 0.035(4) 0.061(5) 0.029(4) 0.002(4) 0.011(3) 0.005(4)
C20 0.045(5) 0.074(7) 0.054(6) -0.003(5) 0.023(4) 0.014(5)
C21 0.040(5) 0.052(5) 0.040(5) 0.009(4) 0.002(4) -0.008(4)
C22 0.063(6) 0.064(6) 0.072(7) 0.007(5) 0.031(5) -0.016(5)
C23 0.046(5) 0.044(5) 0.037(4) 0.003(4) 0.000(4) -0.003(4)
C24 0.032(4) 0.044(4) 0.026(4) -0.001(3) 0.004(3) 0.000(3)
C25 0.048(5) 0.048(5) 0.040(5) -0.005(4) 0.015(4) 0.007(4)
C26 0.025(4) 0.044(4) 0.027(4) 0.005(3) 0.003(3) -0.003(3)
N1 0.033(3) 0.046(4) 0.037(4) 0.005(3) 0.005(3) -0.003(3)
N2 0.018(3) 0.050(4) 0.033(3) 0.002(3) 0.010(3) 0.005(3)
N3 0.024(3) 0.025(3) 0.022(3) 0.001(2) 0.000(2) 0.000(2)
N4 0.032(3) 0.024(3) 0.026(3) 0.001(2) 0.001(3) -0.004(2)
N5 0.020(3) 0.028(3) 0.037(3) 0.004(3) 0.002(3) 0.009(2)
N6 0.024(3) 0.024(3) 0.030(3) 0.002(2) 0.005(2) 0.005(2)
N7 0.019(3) 0.026(3) 0.027(3) -0.001(2) -0.002(2) -0.004(2)
O1 0.034(3) 0.031(3) 0.029(3) -0.003(2) -0.008(2) -0.002(2)
O2 0.024(3) 0.046(3) 0.025(3) 0.006(2) -0.002(2) 0.008(2)
O3 0.031(3) 0.033(3) 0.030(3) 0.004(2) -0.001(2) 0.003(2)
O4 0.030(3) 0.038(3) 0.030(3) -0.003(2) -0.008(2) 0.000(2)
B1 0.030(5) 0.049(5) 0.035(5) 0.009(4) 0.013(4) 0.002(4)
F1 0.041(3) 0.069(3) 0.031(2) 0.014(2) 0.012(2) 0.004(2)
F2 0.023(2) 0.068(3) 0.045(3) 0.014(2) -0.0001(19) -0.002(2)
N8 0.031(5) 0.065(6) 0.096(7) -0.004(6) 0.000(5) -0.005(5)
N8A 0.034(5) 0.043(6) 0.102(8) -0.011(7) 0.014(6) 0.025(5)
C28A 0.025(6) 0.095(7) 0.089(8) -0.004(7) 0.003(6) -0.005(6)
C27 0.038(5) 0.054(6) 0.102(7) -0.008(6) 0.007(6) 0.016(5)
C27A 0.034(5) 0.079(6) 0.098(7) -0.002(6) -0.001(5) -0.004(5)
C28 0.039(4) 0.070(6) 0.102(7) -0.005(6) 0.000(5) 0.003(4)

loop_
_atom_type_symbol
_atom_type_description
_atom_type_scat_dispersion_real
_atom_type_scat_dispersion_imag
_atom_type_scat_source
C C 0.0033 0.0016 'International Tables Vol C Tables 4.2.6.8 and 6.1.1.4'
H H 0.0000 0.0000 'International Tables Vol C Tables 4.2.6.8 and 6.1.1.4'
B B 0.0013 0.0007 'International Tables Vol C Tables 4.2.6.8 and 6.1.1.4'
N N 0.0061 0.0033 'International Tables Vol C Tables 4.2.6.8 and 6.1.1.4'
O O 0.0106 0.0060 'International Tables Vol C Tables 4.2.6.8 and 6.1.1.4'
F F 0.0171 0.0103 'International Tables Vol C Tables 4.2.6.8 and 6.1.1.4'
Cl Cl 0.1484 0.1585 'International Tables Vol C Tables 4.2.6.8 and 6.1.1.4'
Co Co 0.3494 0.9721 'International Tables Vol C Tables 4.2.6.8 and 6.1.1.4'
I I -0.4742 1.8119 'International Tables Vol C Tables 4.2.6.8 and 6.1.1.4'

loop_
_geom_angle_atom_site_label_1
_geom_angle_atom_site_label_2
_geom_angle_atom_site_label_3
_geom_angle
N6 Co1 N5 179.4(3)
N6 Co1 N7 81.1(2)
N5 Co1 N7 98.6(2)
N6 Co1 N4 98.8(2)
N5 Co1 N4 81.5(2)
N7 Co1 N4 179.4(2)
N6 Co1 N3 91.4(2)
N5 Co1 N3 89.0(2)
N7 Co1 N3 90.9(2)
N4 Co1 N3 89.7(2)
N6 Co1 Cl1 90.69(17)
N5 Co1 Cl1 88.84(18)
N7 Co1 Cl1 88.70(17)
N4 Co1 Cl1 90.67(18)
N3 Co1 Cl1 177.77(17)
N5 C2 C1 122.7(7)
N5 C2 C3 113.1(6)
C1 C2 C3 124.2(7)
N4 C3 C4 125.4(7)
N4 C3 C2 112.1(6)
C4 C3 C2 122.5(6)
N7 C5 C7 112.8(6)
N7 C5 C6 122.0(7)
C7 C5 C6 125.1(7)
N6 C7 C5 111.9(6)
N6 C7 C8 124.7(6)
C5 C7 C8 123.4(6)
N3 C9 C10 121.9(6)
C9 C10 C11 119.1(6)
C12 C11 C10 119.1(6)
C12 C11 C14 120.7(6)
C10 C11 C14 120.1(6)
C11 C12 C13 118.9(6)
N3 C13 C12 122.4(6)
C15 C14 C26 122.2(7)
C15 C14 C11 118.6(7)
C26 C14 C11 119.1(7)
C14 C15 N2 120.0(7)
C14 C15 C16 131.5(7)
N2 C15 C16 108.5(6)
C18 C16 C15 105.0(7)
C18 C16 C17 125.5(8)
C15 C16 C17 129.4(7)
C16 C18 C19 109.4(7)
C16 C18 I2 125.9(6)
C19 C18 I2 124.7(6)
N2 C19 C18 108.6(7)
N2 C19 C20 123.3(8)
C18 C19 C20 128.1(8)
N1 C21 C23 109.0(7)
N1 C21 C22 122.6(8)
C23 C21 C22 128.4(9)
C21 C23 C24 109.1(7)
C21 C23 I1 124.4(6)
C24 C23 I1 126.2(6)
C23 C24 C26 104.7(7)
C23 C24 C25 125.4(7)
C26 C24 C25 129.9(7)
N1 C26 C14 119.4(7)
N1 C26 C24 109.1(7)
C14 C26 C24 131.4(7)
C21 N1 C26 108.2(7)
C21 N1 B1 124.7(7)
C26 N1 B1 126.7(7)
C19 N2 C15 108.5(7)
C19 N2 B1 126.5(6)
C15 N2 B1 124.9(6)
C13 N3 C9 118.5(6)
C13 N3 Co1 119.8(4)
C9 N3 Co1 121.3(4)
C3 N4 O1 120.5(6)
C3 N4 Co1 116.7(5)
O1 N4 Co1 122.8(4)
C2 N5 O2 121.7(6)
C2 N5 Co1 116.4(5)
O2 N5 Co1 121.8(4)
C7 N6 O3 120.4(6)
C7 N6 Co1 117.4(5)
O3 N6 Co1 122.2(4)
C5 N7 O4 120.6(6)
C5 N7 Co1 116.9(5)
O4 N7 Co1 122.5(4)
F2 B1 F1 109.5(6)
F2 B1 N1 111.5(7)
F1 B1 N1 110.4(7)
F2 B1 N2 110.4(7)
F1 B1 N2 108.8(7)
N1 B1 N2 106.1(6)
C27A N8 C28 70.8(16)
C27 N8A C28A 80.7(14)
C27A C28A N8A 104.5(14)
N8A C27 C28 153(2)
N8 C27A C28 65.8(15)
N8 C27A C28A 154(2)
C28 C27A C28A 109.1(16)
N8 C28 C27A 43.4(9)
N8 C28 C27 131.0(16)
C27A C28 C27 88.6(13)

loop_
_geom_bond_atom_site_label_1
_geom_bond_atom_site_label_2
_geom_bond_distance
Co1 N6 1.887(5)
Co1 N5 1.895(6)
Co1 N7 1.896(5)
Co1 N4 1.904(6)
Co1 N3 1.955(5)
Co1 Cl1 2.2288(19)
I1 C23 2.055(9)
I2 C18 2.071(8)
C1 C2 1.482(10)
C2 N5 1.295(9)
C2 C3 1.484(10)
C3 N4 1.297(9)
C3 C4 1.474(11)
C5 N7 1.281(9)
C5 C7 1.483(10)
C5 C6 1.490(11)
C7 N6 1.290(9)
C7 C8 1.500(10)
C9 N3 1.359(9)
C9 C10 1.384(10)
C10 C11 1.387(10)
C11 C12 1.377(10)
C11 C14 1.504(9)
C12 C13 1.396(10)
C13 N3 1.334(8)
C14 C15 1.391(10)
C14 C26 1.393(11)
C15 N2 1.396(9)
C15 C16 1.417(11)
C16 C18 1.387(11)
C16 C17 1.492(11)
C18 C19 1.394(12)
C19 N2 1.338(11)
C19 C20 1.486(11)
C21 N1 1.368(11)
C21 C23 1.399(12)
C21 C22 1.491(12)
C23 C24 1.410(11)
C24 C26 1.440(11)
C24 C25 1.487(10)
C26 N1 1.389(10)
N1 B1 1.535(11)
N2 B1 1.565(12)
N4 O1 1.339(7)
N5 O2 1.344(7)
N6 O3 1.347(7)
N7 O4 1.348(7)
B1 F2 1.375(10)
B1 F1 1.400(10)
N8 C27A 1.141(16)
N8 C28 1.51(3)
N8A C27 1.141(16)
N8A C28A 1.95(3)
C28A C27A 1.590(10)
C27 C28 1.588(10)
C27A C28 1.57(3)

loop_
_geom_torsion_atom_site_label_1
_geom_torsion_atom_site_label_2
_geom_torsion_atom_site_label_3
_geom_torsion_atom_site_label_4
_geom_torsion
N5 C2 C3 N4 3.4(9)
C1 C2 C3 N4 -178.2(7)
N5 C2 C3 C4 -176.3(7)
C1 C2 C3 C4 2.1(12)
N7 C5 C7 N6 0.3(9)
C6 C5 C7 N6 -176.8(7)
N7 C5 C7 C8 178.5(7)
C6 C5 C7 C8 1.4(12)
N3 C9 C10 C11 -1.3(11)
C9 C10 C11 C12 -1.4(11)
C9 C10 C11 C14 175.2(7)
C10 C11 C12 C13 2.4(11)
C14 C11 C12 C13 -174.2(7)
C11 C12 C13 N3 -0.7(11)
C12 C11 C14 C15 -94.1(8)
C10 C11 C14 C15 89.4(9)
C12 C11 C14 C26 89.2(9)
C10 C11 C14 C26 -87.3(9)
C26 C14 C15 N2 1.3(10)
C11 C14 C15 N2 -175.2(6)
C26 C14 C15 C16 -176.5(7)
C11 C14 C15 C16 7.0(11)
C14 C15 C16 C18 177.2(7)
N2 C15 C16 C18 -0.8(8)
C14 C15 C16 C17 -3.6(13)
N2 C15 C16 C17 178.4(8)
C15 C16 C18 C19 1.4(9)
C17 C16 C18 C19 -177.8(8)
C15 C16 C18 I2 -179.1(5)
C17 C16 C18 I2 1.7(12)
C16 C18 C19 N2 -1.6(10)
I2 C18 C19 N2 178.9(5)
C16 C18 C19 C20 178.3(8)
I2 C18 C19 C20 -1.3(13)
N1 C21 C23 C24 0.7(9)
C22 C21 C23 C24 179.0(9)
N1 C21 C23 I1 174.1(5)
C22 C21 C23 I1 -7.6(13)
C21 C23 C24 C26 -0.2(9)
I1 C23 C24 C26 -173.4(6)
C21 C23 C24 C25 -177.7(8)
I1 C23 C24 C25 9.1(12)
C15 C14 C26 N1 -2.7(11)
C11 C14 C26 N1 173.8(6)
C15 C14 C26 C24 -178.1(7)
C11 C14 C26 C24 -1.6(12)
C23 C24 C26 N1 -0.5(8)
C25 C24 C26 N1 176.9(8)
C23 C24 C26 C14 175.3(8)
C25 C24 C26 C14 -7.3(14)
C23 C21 N1 C26 -1.0(9)
C22 C21 N1 C26 -179.5(8)
C23 C21 N1 B1 -173.9(7)
C22 C21 N1 B1 7.7(13)
C14 C26 N1 C21 -175.4(7)
C24 C26 N1 C21 1.0(8)
C14 C26 N1 B1 -2.8(11)
C24 C26 N1 B1 173.6(7)
C18 C19 N2 C15 1.0(9)
C20 C19 N2 C15 -178.8(8)
C18 C19 N2 B1 177.0(7)
C20 C19 N2 B1 -2.8(13)
C14 C15 N2 C19 -178.4(7)
C16 C15 N2 C19 -0.1(8)
C14 C15 N2 B1 5.5(10)
C16 C15 N2 B1 -176.2(7)
C12 C13 N3 C9 -1.9(11)
C12 C13 N3 Co1 171.7(6)
C10 C9 N3 C13 2.9(10)
C10 C9 N3 Co1 -170.6(5)
N6 Co1 N3 C13 134.7(6)
N5 Co1 N3 C13 -45.0(6)
N7 Co1 N3 C13 53.6(5)
N4 Co1 N3 C13 -126.5(5)
Cl1 Co1 N3 C13 -27(5)
N6 Co1 N3 C9 -51.9(5)
N5 Co1 N3 C9 128.5(5)
N7 Co1 N3 C9 -133.0(5)
N4 Co1 N3 C9 47.0(5)
Cl1 Co1 N3 C9 147(4)
C4 C3 N4 O1 1.4(11)
C2 C3 N4 O1 -178.3(6)
C4 C3 N4 Co1 179.8(6)
C2 C3 N4 Co1 0.1(8)
N6 Co1 N4 C3 178.2(5)
N5 Co1 N4 C3 -2.3(5)
N7 Co1 N4 C3 -97(24)
N3 Co1 N4 C3 86.8(5)
Cl1 Co1 N4 C3 -91.0(5)
N6 Co1 N4 O1 -3.4(5)
N5 Co1 N4 O1 176.1(5)
N7 Co1 N4 O1 81(24)
N3 Co1 N4 O1 -94.8(5)
Cl1 Co1 N4 O1 87.4(5)
C1 C2 N5 O2 -1.3(11)
C3 C2 N5 O2 177.2(6)
C1 C2 N5 Co1 176.2(6)
C3 C2 N5 Co1 -5.4(8)
N6 Co1 N5 C2 130(26)
N7 Co1 N5 C2 -176.3(5)
N4 Co1 N5 C2 4.4(5)
N3 Co1 N5 C2 -85.5(5)
Cl1 Co1 N5 C2 95.2(5)
N6 Co1 N5 O2 -52(26)
N7 Co1 N5 O2 1.2(5)
N4 Co1 N5 O2 -178.2(5)
N3 Co1 N5 O2 92.0(5)
Cl1 Co1 N5 O2 -87.3(5)
C5 C7 N6 O3 178.8(6)
C8 C7 N6 O3 0.6(11)
C5 C7 N6 Co1 0.0(8)
C8 C7 N6 Co1 -178.2(6)
N5 Co1 N6 C7 53(26)
N7 Co1 N6 C7 -0.2(5)
N4 Co1 N6 C7 179.2(5)
N3 Co1 N6 C7 -90.9(5)
Cl1 Co1 N6 C7 88.4(5)
N5 Co1 N6 O3 -125(26)
N7 Co1 N6 O3 -178.9(5)
N4 Co1 N6 O3 0.4(5)
N3 Co1 N6 O3 90.3(5)
Cl1 Co1 N6 O3 -90.4(5)
C7 C5 N7 O4 -178.3(6)
C6 C5 N7 O4 -1.1(11)
C7 C5 N7 Co1 -0.4(8)
C6 C5 N7 Co1 176.8(6)
N6 Co1 N7 C5 0.3(5)
N5 Co1 N7 C5 -179.2(5)
N4 Co1 N7 C5 -84(24)
N3 Co1 N7 C5 91.6(5)
Cl1 Co1 N7 C5 -90.5(5)
N6 Co1 N7 O4 178.2(5)
N5 Co1 N7 O4 -1.3(5)
N4 Co1 N7 O4 94(24)
N3 Co1 N7 O4 -90.5(5)
Cl1 Co1 N7 O4 87.3(5)
C21 N1 B1 F2 59.1(10)
C26 N1 B1 F2 -112.4(8)
C21 N1 B1 F1 -62.9(10)
C26 N1 B1 F1 125.7(8)
C21 N1 B1 N2 179.4(7)
C26 N1 B1 N2 7.9(10)
C19 N2 B1 F2 -63.6(10)
C15 N2 B1 F2 111.8(7)
C19 N2 B1 F1 56.6(10)
C15 N2 B1 F1 -128.0(7)
C19 N2 B1 N1 175.4(7)
C15 N2 B1 N1 -9.2(10)
C27 N8A C28A C27A 4.5(14)
C28A N8A C27 C28 15(3)
C28 N8 C27A C28A 84(5)
N8A C28A C27A N8 -88(5)
N8A C28A C27A C28 -14.8(18)
C27A N8 C28 C27 -15.5(19)
C28A C27A C28 N8 -153(2)
N8 C27A C28 C27 168.4(15)
C28A C27A C28 C27 15.4(15)
N8A C27 C28 N8 -15(3)
N8A C27 C28 C27A -25(3)
